data_7028652
loop_
_publ_author_name
'Aspinall, Helen C.'
'Bacsa, John'
'Beckingham, Oliver D.'
'Eden, Edward G. B.'
'Greeves, Nicholas'
'Hobbs, Matthew D.'
'Potjewyd, Frances'
'Schmidtmann, Marc'
'Thomas, Christopher D.'

_publ_section_title
;
 Adding the right (or left) twist to tris-chelate complexes--coordination
 chemistry of chiral oxazolylphenolates with M3+ ions (M = Al or
 lanthanide).
;
_journal_issue 3
_journal_name_full 'Dalton transactions (Cambridge, England : 2003)'
_journal_page_first 1434
_journal_page_last 1442
_journal_paper_doi 10.1039/c3dt52366g
_journal_volume 43
_journal_year 2014
_chemical_formula_moiety '[Yb(C13H16NO2)3]'
_chemical_formula_sum 'C39 H48 N3 O6 Yb'
_chemical_formula_weight 827.84
_chemical_name_systematic
; 
 ? 
;
_space_group_IT_number 19
_symmetry_cell_setting orthorhombic
_symmetry_space_group_name_Hall 'P 2ac 2ab'
_symmetry_space_group_name_H-M 'P 21 21 21'
_atom_sites_solution_hydrogens geom
_atom_sites_solution_primary direct
_atom_sites_solution_secondary difmap
_audit_creation_method SHELXL-97
_cell_angle_alpha 90.00
_cell_angle_beta 90.00
_cell_angle_gamma 90.00
_cell_formula_units_Z 4
_cell_length_a 10.493(11)
_cell_length_b 18.64(2)
_cell_length_c 18.64(2)
_cell_measurement_reflns_used 22577
_cell_measurement_temperature 100(2)
_cell_measurement_theta_max 28.23
_cell_measurement_theta_min 0.82
_cell_volume 3646(7)
_computing_cell_refinement 'Bruker SMART'
_computing_data_collection 'Bruker SMART'
_computing_data_reduction 'Bruker SAINT'
_computing_molecular_graphics 'Bruker SHELXTL'
_computing_publication_material 'Bruker SHELXTL'
_computing_structure_refinement 'SHELXL-97 (Sheldrick, 1997)'
_computing_structure_solution 'SHELXS-97 (Sheldrick, 1990)'
_diffrn_ambient_temperature 100(2)
_diffrn_measured_fraction_theta_full 0.998
_diffrn_measured_fraction_theta_max 0.998
_diffrn_measurement_device_type 'CCD area detector'
_diffrn_measurement_method 'phi and omega scans'
_diffrn_radiation_monochromator graphite
_diffrn_radiation_source 'fine-focus sealed tube'
_diffrn_radiation_type MoK\a
_diffrn_radiation_wavelength 0.71073
_diffrn_reflns_av_R_equivalents 0.0664
_diffrn_reflns_av_sigmaI/netI 0.0652
_diffrn_reflns_limit_h_max 12
_diffrn_reflns_limit_h_min -11
_diffrn_reflns_limit_k_max 20
_diffrn_reflns_limit_k_min -22
_diffrn_reflns_limit_l_max 22
_diffrn_reflns_limit_l_min -21
_diffrn_reflns_number 18453
_diffrn_reflns_theta_full 24.99
_diffrn_reflns_theta_max 24.99
_diffrn_reflns_theta_min 1.54
_exptl_absorpt_coefficient_mu 2.615
_exptl_absorpt_correction_T_max 1
_exptl_absorpt_correction_T_min 0.368667
_exptl_absorpt_correction_type empirical
_exptl_absorpt_process_details 'SADABS, Bruker SAINT'
_exptl_crystal_colour colourless
_exptl_crystal_density_diffrn 1.508
_exptl_crystal_density_meas 0
_exptl_crystal_density_method 'not measured'
_exptl_crystal_description needle
_exptl_crystal_F_000 1684
_exptl_crystal_size_max 0.5
_exptl_crystal_size_mid 0.2
_exptl_crystal_size_min 0.1
_refine_diff_density_max 1.432
_refine_diff_density_min -0.515
_refine_diff_density_rms 0.112
_refine_ls_abs_structure_details 'Flack H D (1983), Acta Cryst. A39, 876-881'
_refine_ls_abs_structure_Flack 0.006(9)
_refine_ls_extinction_method none
_refine_ls_goodness_of_fit_ref 1.039
_refine_ls_hydrogen_treatment constr
_refine_ls_matrix_type full
_refine_ls_number_parameters 451
_refine_ls_number_reflns 6379
_refine_ls_number_restraints 0
_refine_ls_restrained_S_all 1.039
_refine_ls_R_factor_all 0.0353
_refine_ls_R_factor_gt 0.0333
_refine_ls_shift/su_max 0.000
_refine_ls_shift/su_mean 0.000
_refine_ls_structure_factor_coef Fsqd
_refine_ls_weighting_details 'calc w=1/[\s^2^(Fo^2^)+(0.0274P)^2^+0.0000P] where P=(Fo^2^+2Fc^2^)/3'
_refine_ls_weighting_scheme calc
_refine_ls_wR_factor_gt 0.0730
_refine_ls_wR_factor_ref 0.0734
_reflns_number_gt 6004
_reflns_number_total 6379
_reflns_threshold_expression >2sigma(I)
_cod_data_source_file c3dt52366g.txt
_cod_data_source_block YbiPrMePh3
_cod_depositor_comments
;
The following automatic conversions were performed:

'_symmetry_cell_setting' value 'Orthorhombic' changed to
'orthorhombic' according to
/usr/data/users/saulius/automatic-downloads/current/RSC/lib/dictionaries/cif_core.dic
dictionary named 'cif_core.dic' version 2.4.2 from 2011-04-26.

Automatic conversion script
Id: cif_fix_values 2281 2013-09-26 08:29:07Z andrius 
;
_cod_database_code 7028652

loop_
_symmetry_equiv_pos_as_xyz
'x, y, z'
'-x+1/2, -y, z+1/2'
'x+1/2, -y+1/2, -z'
'-x, y+1/2, -z+1/2'

loop_
_atom_site_label
_atom_site_type_symbol
_atom_site_fract_x
_atom_site_fract_y
_atom_site_fract_z
_atom_site_U_iso_or_equiv
_atom_site_adp_type
_atom_site_occupancy
_atom_site_symmetry_multiplicity
_atom_site_calc_flag
_atom_site_refinement_flags
C1 C -0.0595(6) 0.1185(3) -0.1088(3) 0.0270(15) Uani 1 1 d .
C2 C -0.1480(6) 0.1013(4) -0.1617(3) 0.0336(16) Uani 1 1 d .
C3 C -0.1335(7) 0.1283(4) -0.2290(3) 0.048(2) Uani 1 1 d .
H3A H -0.1953 0.1185 -0.2634 0.057 Uiso 1 1 calc R
C4 C -0.0296(9) 0.1700(4) -0.2479(3) 0.051(2) Uani 1 1 d .
H4A H -0.0231 0.1882 -0.2942 0.061 Uiso 1 1 calc R
C5 C 0.0647(7) 0.1846(3) -0.1982(3) 0.0424(19) Uani 1 1 d .
H5A H 0.1358 0.2114 -0.2113 0.051 Uiso 1 1 calc R
C6 C 0.0521(6) 0.1587(3) -0.1279(3) 0.0274(14) Uani 1 1 d .
C7 C -0.2603(6) 0.0557(4) -0.1424(3) 0.050(2) Uani 1 1 d .
H7A H -0.3123 0.0805 -0.1080 0.059 Uiso 1 1 calc R
H7B H -0.2311 0.0113 -0.1220 0.059 Uiso 1 1 calc R
H7C H -0.3095 0.0459 -0.1847 0.059 Uiso 1 1 calc R
C8 C 0.1486(6) 0.1780(3) -0.0757(3) 0.0270(14) Uani 1 1 d .
C9 C 0.3132(6) 0.2438(3) -0.0377(3) 0.0400(16) Uani 1 1 d .
H9A H 0.2943 0.2921 -0.0215 0.048 Uiso 1 1 calc R
H9B H 0.4032 0.2405 -0.0490 0.048 Uiso 1 1 calc R
C10 C 0.2756(6) 0.1885(3) 0.0191(3) 0.0243(13) Uani 1 1 d .
H10A H 0.2552 0.2133 0.0640 0.029 Uiso 1 1 calc R
C11 C 0.3785(6) 0.1321(3) 0.0333(3) 0.0266(13) Uani 1 1 d .
H11A H 0.3445 0.0993 0.0696 0.032 Uiso 1 1 calc R
C12 C 0.4092(6) 0.0876(3) -0.0321(3) 0.0397(16) Uani 1 1 d .
H12A H 0.4366 0.1185 -0.0703 0.048 Uiso 1 1 calc R
H12B H 0.3345 0.0618 -0.0469 0.048 Uiso 1 1 calc R
H12C H 0.4759 0.0543 -0.0208 0.048 Uiso 1 1 calc R
C13 C 0.4953(6) 0.1664(3) 0.0649(3) 0.0409(17) Uani 1 1 d .
H13A H 0.4735 0.1894 0.1093 0.049 Uiso 1 1 calc R
H13B H 0.5285 0.2014 0.0320 0.049 Uiso 1 1 calc R
H13C H 0.5587 0.1303 0.0736 0.049 Uiso 1 1 calc R
C14 C -0.0652(5) 0.1586(3) 0.1891(3) 0.0229(14) Uani 1 1 d .
C15 C -0.0302(7) 0.2129(3) 0.2380(3) 0.0277(12) Uani 1 1 d .
C16 C -0.1058(7) 0.2281(3) 0.2954(3) 0.0377(17) Uani 1 1 d .
H16A H -0.0811 0.2641 0.3270 0.045 Uiso 1 1 calc R
C17 C -0.2190(7) 0.1914(4) 0.3081(3) 0.0359(16) Uani 1 1 d .
H17A H -0.2690 0.2026 0.3477 0.043 Uiso 1 1 calc R
C18 C -0.2557(6) 0.1387(3) 0.2613(3) 0.0325(15) Uani 1 1 d .
H18A H -0.3316 0.1143 0.2694 0.039 Uiso 1 1 calc R
C19 C -0.1821(6) 0.1210(3) 0.2022(3) 0.0238(13) Uani 1 1 d .
C20 C 0.0917(7) 0.2526(3) 0.2244(3) 0.0347(15) Uani 1 1 d .
H20A H 0.0852 0.2786 0.1800 0.042 Uiso 1 1 calc R
H20B H 0.1609 0.2191 0.2215 0.042 Uiso 1 1 calc R
H20C H 0.1070 0.2857 0.2629 0.042 Uiso 1 1 calc R
C21 C -0.2274(5) 0.0667(3) 0.1525(3) 0.0227(11) Uani 1 1 d .
C22 C -0.3715(6) -0.0137(3) 0.1134(3) 0.0284(14) Uani 1 1 d .
H22A H -0.4540 -0.0057 0.0913 0.034 Uiso 1 1 calc R
H22B H -0.3704 -0.0613 0.1345 0.034 Uiso 1 1 calc R
C23 C -0.2645(5) -0.0052(3) 0.0588(3) 0.0244(13) Uani 1 1 d .
H23A H -0.2978 0.0208 0.0172 0.029 Uiso 1 1 calc R
C24 C -0.2047(5) -0.0760(3) 0.0325(3) 0.0244(13) Uani 1 1 d .
H24A H -0.1407 -0.0637 -0.0038 0.029 Uiso 1 1 calc R
C25 C -0.3065(6) -0.1209(4) -0.0046(3) 0.0365(16) Uani 1 1 d .
H25A H -0.3450 -0.0933 -0.0423 0.044 Uiso 1 1 calc R
H25B H -0.3704 -0.1344 0.0297 0.044 Uiso 1 1 calc R
H25C H -0.2682 -0.1632 -0.0245 0.044 Uiso 1 1 calc R
C26 C -0.1376(6) -0.1175(3) 0.0908(3) 0.0296(14) Uani 1 1 d .
H26A H -0.1995 -0.1368 0.1234 0.036 Uiso 1 1 calc R
H26B H -0.0810 -0.0861 0.1163 0.036 Uiso 1 1 calc R
H26C H -0.0896 -0.1560 0.0697 0.036 Uiso 1 1 calc R
C27 C 0.1686(5) -0.0804(3) -0.0022(2) 0.0199(12) Uani 1 1 d .
C28 C 0.1696(6) -0.1313(3) -0.0588(3) 0.0265(13) Uani 1 1 d .
C29 C 0.2593(6) -0.1860(3) -0.0579(3) 0.0328(15) Uani 1 1 d .
H29A H 0.2599 -0.2191 -0.0953 0.039 Uiso 1 1 calc R
C30 C 0.3469(7) -0.1932(3) -0.0039(3) 0.0380(16) Uani 1 1 d .
H30A H 0.4068 -0.2299 -0.0055 0.046 Uiso 1 1 calc R
C31 C 0.3462(6) -0.1462(3) 0.0525(3) 0.0308(13) Uani 1 1 d .
H31A H 0.4043 -0.1515 0.0898 0.037 Uiso 1 1 calc R
C32 C 0.2568(5) -0.0895(3) 0.0538(3) 0.0198(11) Uani 1 1 d .
C33 C 0.0732(6) -0.1233(4) -0.1167(3) 0.0358(16) Uani 1 1 d .
H33A H 0.0755 -0.0752 -0.1349 0.043 Uiso 1 1 calc R
H33B H -0.0101 -0.1333 -0.0978 0.043 Uiso 1 1 calc R
H33C H 0.0919 -0.1564 -0.1548 0.043 Uiso 1 1 calc R
C34 C 0.2546(5) -0.0419(3) 0.1157(2) 0.0190(12) Uani 1 1 d .
C35 C 0.3338(6) 0.0019(3) 0.2182(3) 0.0254(13) Uani 1 1 d .
H35A H 0.3995 0.0379 0.2112 0.031 Uiso 1 1 calc R
H35B H 0.3401 -0.0170 0.2666 0.031 Uiso 1 1 calc R
C36 C 0.2010(5) 0.0329(3) 0.2038(2) 0.0225(13) Uani 1 1 d .
H36A H 0.2049 0.0854 0.2061 0.027 Uiso 1 1 calc R
C37 C 0.0961(6) 0.0063(3) 0.2529(3) 0.0205(12) Uani 1 1 d .
H37A H 0.0146 0.0197 0.2310 0.025 Uiso 1 1 calc R
C38 C 0.0967(5) -0.0756(3) 0.2610(3) 0.0243(12) Uani 1 1 d .
H38A H 0.1711 -0.0901 0.2873 0.029 Uiso 1 1 calc R
H38B H 0.0978 -0.0974 0.2143 0.029 Uiso 1 1 calc R
H38C H 0.0217 -0.0905 0.2864 0.029 Uiso 1 1 calc R
C39 C 0.1037(6) 0.0439(3) 0.3254(3) 0.0303(14) Uani 1 1 d .
H39A H 0.0928 0.0946 0.3188 0.036 Uiso 1 1 calc R
H39B H 0.1854 0.0349 0.3468 0.036 Uiso 1 1 calc R
H39C H 0.0378 0.0260 0.3563 0.036 Uiso 1 1 calc R
N1 N 0.1590(5) 0.1559(2) -0.0102(2) 0.0193(10) Uani 1 1 d .
N2 N -0.1725(4) 0.0420(2) 0.0969(2) 0.0210(10) Uani 1 1 d .
N3 N 0.1757(4) 0.0105(2) 0.1290(2) 0.0201(10) Uani 1 1 d .
O1 O -0.0786(3) 0.09690(19) -0.04290(17) 0.0233(8) Uani 1 1 d .
O2 O 0.2364(4) 0.2249(2) -0.0985(2) 0.0332(10) Uani 1 1 d .
O3 O 0.0072(3) 0.14412(19) 0.13425(16) 0.0213(9) Uani 1 1 d .
O4 O -0.3448(4) 0.0405(2) 0.16668(19) 0.0287(9) Uani 1 1 d .
O5 O 0.0897(4) -0.0265(2) -0.00459(17) 0.0223(8) Uani 1 1 d .
O6 O 0.3435(3) -0.05477(19) 0.16540(16) 0.0224(9) Uani 1 1 d .
Yb1 Yb 0.03035(2) 0.069576(12) 0.048628(10) 0.01691(7) Uani 1 1 d .

loop_
_atom_site_aniso_label
_atom_site_aniso_U_11
_atom_site_aniso_U_22
_atom_site_aniso_U_33
_atom_site_aniso_U_23
_atom_site_aniso_U_13
_atom_site_aniso_U_12
C1 0.028(4) 0.030(3) 0.023(3) 0.001(2) 0.003(2) 0.013(3)
C2 0.029(4) 0.051(4) 0.021(3) -0.005(3) -0.006(3) 0.020(3)
C3 0.041(5) 0.076(6) 0.026(3) -0.004(3) -0.002(3) 0.026(4)
C4 0.073(5) 0.066(5) 0.014(2) 0.002(3) 0.004(4) 0.031(5)
C5 0.061(6) 0.028(4) 0.038(3) 0.006(3) 0.024(3) 0.020(3)
C6 0.033(4) 0.027(3) 0.022(2) 0.002(2) 0.005(2) 0.012(3)
C7 0.031(4) 0.085(6) 0.032(3) -0.010(4) -0.016(3) 0.004(4)
C8 0.028(3) 0.016(3) 0.037(3) 0.004(3) 0.013(3) 0.008(3)
C9 0.035(4) 0.021(3) 0.064(4) 0.012(3) 0.003(4) -0.005(3)
C10 0.020(3) 0.016(3) 0.037(3) -0.003(3) 0.006(3) -0.001(2)
C11 0.032(4) 0.019(3) 0.029(3) 0.001(2) 0.000(2) -0.002(3)
C12 0.027(3) 0.037(4) 0.055(4) -0.009(3) -0.005(3) 0.010(3)
C13 0.034(4) 0.030(3) 0.059(4) 0.001(3) -0.007(3) -0.010(3)
C14 0.029(4) 0.020(3) 0.020(2) 0.004(2) -0.006(2) 0.010(3)
C15 0.038(3) 0.021(3) 0.024(2) 0.001(2) -0.009(3) 0.007(3)
C16 0.065(5) 0.025(3) 0.023(3) -0.005(3) -0.010(3) 0.010(3)
C17 0.045(4) 0.041(4) 0.021(3) 0.004(3) 0.006(3) 0.012(3)
C18 0.036(4) 0.037(4) 0.025(3) 0.011(3) 0.006(3) 0.002(3)
C19 0.024(3) 0.025(3) 0.022(2) 0.003(2) 0.001(2) 0.009(3)
C20 0.041(4) 0.027(3) 0.037(3) -0.010(3) -0.008(3) 0.000(3)
C21 0.022(3) 0.021(3) 0.026(2) 0.011(3) 0.001(2) 0.009(3)
C22 0.023(3) 0.027(3) 0.036(3) 0.001(3) 0.004(3) -0.005(3)
C23 0.020(3) 0.028(3) 0.025(3) 0.005(3) -0.002(2) 0.001(2)
C24 0.022(3) 0.027(3) 0.025(3) 0.001(3) 0.001(2) -0.002(3)
C25 0.031(4) 0.038(4) 0.040(3) -0.007(3) -0.003(3) -0.008(3)
C26 0.030(4) 0.023(3) 0.035(3) -0.003(3) -0.004(3) 0.002(3)
C27 0.019(3) 0.019(3) 0.021(2) -0.002(2) 0.007(2) 0.000(3)
C28 0.026(3) 0.024(3) 0.030(3) -0.001(3) 0.002(3) -0.004(3)
C29 0.041(4) 0.025(3) 0.032(3) -0.011(3) 0.005(3) -0.004(3)
C30 0.039(4) 0.025(4) 0.050(4) -0.005(3) 0.005(3) 0.008(3)
C31 0.030(3) 0.024(3) 0.038(3) 0.002(3) -0.001(3) 0.002(3)
C32 0.020(3) 0.015(3) 0.025(2) 0.000(2) 0.004(2) -0.001(2)
C33 0.039(4) 0.040(4) 0.029(3) -0.012(3) -0.001(3) -0.006(3)
C34 0.014(3) 0.021(3) 0.022(2) 0.005(2) 0.003(2) -0.005(2)
C35 0.022(3) 0.032(4) 0.021(3) 0.001(2) -0.004(2) -0.003(3)
C36 0.025(3) 0.021(3) 0.021(2) 0.001(2) -0.002(2) 0.000(3)
C37 0.019(3) 0.022(3) 0.021(2) 0.001(2) -0.005(2) 0.003(3)
C38 0.020(3) 0.025(3) 0.028(2) 0.004(3) 0.004(2) -0.001(3)
C39 0.037(4) 0.030(3) 0.024(3) 0.000(2) 0.001(3) 0.001(3)
N1 0.017(3) 0.020(3) 0.021(2) 0.001(2) 0.0037(19) 0.000(2)
N2 0.018(3) 0.022(3) 0.023(2) 0.0031(19) -0.0016(19) 0.002(2)
N3 0.019(3) 0.021(3) 0.021(2) 0.001(2) -0.0008(19) -0.007(2)
O1 0.0212(19) 0.030(2) 0.0188(16) 0.0080(16) -0.0038(16) 0.0022(17)
O2 0.031(3) 0.028(2) 0.040(2) 0.0126(19) 0.015(2) 0.002(2)
O3 0.020(2) 0.0183(18) 0.0256(16) -0.0007(15) 0.0001(15) 0.0012(16)
O4 0.017(2) 0.036(2) 0.0334(19) 0.0035(18) 0.0072(17) -0.0004(19)
O5 0.022(2) 0.023(2) 0.0217(17) -0.0039(16) -0.0020(16) 0.0026(18)
O6 0.0176(19) 0.026(2) 0.0239(16) -0.0031(16) -0.0044(15) 0.0035(17)
Yb1 0.01484(11) 0.01786(11) 0.01802(10) 0.00187(10) 0.00001(9) 0.00044(11)

loop_
_atom_type_symbol
_atom_type_description
_atom_type_scat_dispersion_real
_atom_type_scat_dispersion_imag
_atom_type_scat_source
C C 0.0033 0.0016 'International Tables Vol C Tables 4.2.6.8 and 6.1.1.4'
H H 0.0000 0.0000 'International Tables Vol C Tables 4.2.6.8 and 6.1.1.4'
N N 0.0061 0.0033 'International Tables Vol C Tables 4.2.6.8 and 6.1.1.4'
O O 0.0106 0.0060 'International Tables Vol C Tables 4.2.6.8 and 6.1.1.4'
Yb Yb -0.3850 5.5486 'International Tables Vol C Tables 4.2.6.8 and 6.1.1.4'

loop_
_geom_angle_atom_site_label_1
_geom_angle_atom_site_label_2
_geom_angle_atom_site_label_3
_geom_angle
O1 C1 C2 119.5(5)
O1 C1 C6 121.2(5)
C2 C1 C6 119.3(5)
C3 C2 C1 119.6(7)
C3 C2 C7 121.3(6)
C1 C2 C7 119.0(5)
C2 C3 C4 122.0(7)
C2 C3 H3A 119.0
C4 C3 H3A 119.0
C5 C4 C3 120.3(5)
C5 C4 H4A 119.9
C3 C4 H4A 119.9
C4 C5 C6 119.4(7)
C4 C5 H5A 120.3
C6 C5 H5A 120.3
C5 C6 C1 119.2(6)
C5 C6 C8 118.4(6)
C1 C6 C8 122.2(4)
C2 C7 H7A 109.5
C2 C7 H7B 109.5
H7A C7 H7B 109.5
C2 C7 H7C 109.5
H7A C7 H7C 109.5
H7B C7 H7C 109.5
N1 C8 O2 116.7(6)
N1 C8 C6 127.8(6)
O2 C8 C6 115.5(5)
O2 C9 C10 103.6(5)
O2 C9 H9A 111.0
C10 C9 H9A 111.0
O2 C9 H9B 111.0
C10 C9 H9B 111.0
H9A C9 H9B 109.0
N1 C10 C11 111.5(4)
N1 C10 C9 103.7(5)
C11 C10 C9 113.6(5)
N1 C10 H10A 109.3
C11 C10 H10A 109.3
C9 C10 H10A 109.3
C12 C11 C13 112.1(5)
C12 C11 C10 112.9(5)
C13 C11 C10 110.6(5)
C12 C11 H11A 107.0
C13 C11 H11A 107.0
C10 C11 H11A 107.0
C11 C12 H12A 109.5
C11 C12 H12B 109.5
H12A C12 H12B 109.5
C11 C12 H12C 109.5
H12A C12 H12C 109.5
H12B C12 H12C 109.5
C11 C13 H13A 109.5
C11 C13 H13B 109.5
H13A C13 H13B 109.5
C11 C13 H13C 109.5
H13A C13 H13C 109.5
H13B C13 H13C 109.5
O3 C14 C15 120.3(5)
O3 C14 C19 122.1(5)
C15 C14 C19 117.6(5)
C16 C15 C14 120.4(6)
C16 C15 C20 121.8(5)
C14 C15 C20 117.9(5)
C15 C16 C17 121.9(6)
C15 C16 H16A 119.1
C17 C16 H16A 119.1
C18 C17 C16 119.1(6)
C18 C17 H17A 120.5
C16 C17 H17A 120.5
C17 C18 C19 121.4(6)
C17 C18 H18A 119.3
C19 C18 H18A 119.3
C18 C19 C14 119.7(5)
C18 C19 C21 119.4(5)
C14 C19 C21 120.8(5)
C15 C20 H20A 109.5
C15 C20 H20B 109.5
H20A C20 H20B 109.5
C15 C20 H20C 109.5
H20A C20 H20C 109.5
H20B C20 H20C 109.5
N2 C21 O4 116.2(5)
N2 C21 C19 128.6(5)
O4 C21 C19 115.1(5)
O4 C22 C23 104.1(4)
O4 C22 H22A 110.9
C23 C22 H22A 110.9
O4 C22 H22B 110.9
C23 C22 H22B 110.9
H22A C22 H22B 109.0
N2 C23 C22 102.8(4)
N2 C23 C24 113.2(5)
C22 C23 C24 115.0(5)
N2 C23 H23A 108.5
C22 C23 H23A 108.5
C24 C23 H23A 108.5
C26 C24 C25 111.9(5)
C26 C24 C23 113.6(4)
C25 C24 C23 109.2(5)
C26 C24 H24A 107.3
C25 C24 H24A 107.3
C23 C24 H24A 107.3
C24 C25 H25A 109.5
C24 C25 H25B 109.5
H25A C25 H25B 109.5
C24 C25 H25C 109.5
H25A C25 H25C 109.5
H25B C25 H25C 109.5
C24 C26 H26A 109.5
C24 C26 H26B 109.5
H26A C26 H26B 109.5
C24 C26 H26C 109.5
H26A C26 H26C 109.5
H26B C26 H26C 109.5
O5 C27 C32 122.5(4)
O5 C27 C28 119.7(5)
C32 C27 C28 117.8(5)
C29 C28 C27 119.2(5)
C29 C28 C33 122.9(5)
C27 C28 C33 117.9(5)
C30 C29 C28 122.3(5)
C30 C29 H29A 118.8
C28 C29 H29A 118.8
C31 C30 C29 119.9(6)
C31 C30 H30A 120.0
C29 C30 H30A 120.0
C30 C31 C32 119.7(6)
C30 C31 H31A 120.1
C32 C31 H31A 120.1
C27 C32 C31 121.0(5)
C27 C32 C34 120.2(5)
C31 C32 C34 118.7(5)
C28 C33 H33A 109.5
C28 C33 H33B 109.5
H33A C33 H33B 109.5
C28 C33 H33C 109.5
H33A C33 H33C 109.5
H33B C33 H33C 109.5
N3 C34 O6 116.5(4)
N3 C34 C32 128.2(5)
O6 C34 C32 115.3(5)
O6 C35 C36 102.7(4)
O6 C35 H35A 111.2
C36 C35 H35A 111.2
O6 C35 H35B 111.2
C36 C35 H35B 111.2
H35A C35 H35B 109.1
N3 C36 C37 110.3(4)
N3 C36 C35 102.8(4)
C37 C36 C35 115.5(4)
N3 C36 H36A 109.3
C37 C36 H36A 109.3
C35 C36 H36A 109.3
C36 C37 C39 110.3(5)
C36 C37 C38 112.5(5)
C39 C37 C38 111.8(4)
C36 C37 H37A 107.3
C39 C37 H37A 107.3
C38 C37 H37A 107.3
C37 C38 H38A 109.5
C37 C38 H38B 109.5
H38A C38 H38B 109.5
C37 C38 H38C 109.5
H38A C38 H38C 109.5
H38B C38 H38C 109.5
C37 C39 H39A 109.5
C37 C39 H39B 109.5
H39A C39 H39B 109.5
C37 C39 H39C 109.5
H39A C39 H39C 109.5
H39B C39 H39C 109.5
C8 N1 C10 106.8(5)
C8 N1 Yb1 127.3(4)
C10 N1 Yb1 125.6(3)
C21 N2 C23 108.0(5)
C21 N2 Yb1 129.6(4)
C23 N2 Yb1 122.1(3)
C34 N3 C36 106.1(4)
C34 N3 Yb1 128.8(3)
C36 N3 Yb1 124.8(4)
C1 O1 Yb1 138.5(4)
C8 O2 C9 107.3(4)
C14 O3 Yb1 142.2(4)
C21 O4 C22 107.1(4)
C27 O5 Yb1 144.5(3)
C34 O6 C35 106.9(4)
O1 Yb1 O3 112.68(14)
O1 Yb1 O5 89.12(14)
O3 Yb1 O5 157.90(12)
O1 Yb1 N2 82.69(15)
O3 Yb1 N2 75.80(14)
O5 Yb1 N2 104.82(16)
O1 Yb1 N1 76.76(16)
O3 Yb1 N1 88.23(15)
O5 Yb1 N1 100.81(17)
N2 Yb1 N1 146.69(16)
O1 Yb1 N3 162.77(14)
O3 Yb1 N3 84.51(15)
O5 Yb1 N3 73.80(15)
N2 Yb1 N3 103.55(16)
N1 Yb1 N3 103.77(17)

loop_
_geom_bond_atom_site_label_1
_geom_bond_atom_site_label_2
_geom_bond_distance
C1 O1 1.309(6)
C1 C2 1.391(8)
C1 C6 1.435(9)
C2 C3 1.360(8)
C2 C7 1.498(10)
C3 C4 1.384(11)
C3 H3A 0.9300
C4 C5 1.382(10)
C4 H4A 0.9300
C5 C6 1.403(7)
C5 H5A 0.9300
C6 C8 1.450(9)
C7 H7A 0.9600
C7 H7B 0.9600
C7 H7C 0.9600
C8 N1 1.293(7)
C8 O2 1.339(7)
C9 O2 1.435(7)
C9 C10 1.528(8)
C9 H9A 0.9700
C9 H9B 0.9700
C10 N1 1.472(8)
C10 C11 1.530(8)
C10 H10A 0.9800
C11 C12 1.509(7)
C11 C13 1.503(8)
C11 H11A 0.9800
C12 H12A 0.9600
C12 H12B 0.9600
C12 H12C 0.9600
C13 H13A 0.9600
C13 H13B 0.9600
C13 H13C 0.9600
C14 O3 1.302(6)
C14 C15 1.410(8)
C14 C19 1.434(8)
C15 C16 1.363(8)
C15 C20 1.500(9)
C16 C17 1.390(10)
C16 H16A 0.9300
C17 C18 1.368(9)
C17 H17A 0.9300
C18 C19 1.385(8)
C18 H18A 0.9300
C19 C21 1.453(8)
C20 H20A 0.9600
C20 H20B 0.9600
C20 H20C 0.9600
C21 N2 1.272(7)
C21 O4 1.351(7)
C22 O4 1.445(7)
C22 C23 1.524(8)
C22 H22A 0.9700
C22 H22B 0.9700
C23 N2 1.486(7)
C23 C24 1.542(8)
C23 H23A 0.9800
C24 C26 1.508(7)
C24 C25 1.522(8)
C24 H24A 0.9800
C25 H25A 0.9600
C25 H25B 0.9600
C25 H25C 0.9600
C26 H26A 0.9600
C26 H26B 0.9600
C26 H26C 0.9600
C27 O5 1.303(6)
C27 C32 1.406(7)
C27 C28 1.418(7)
C28 C29 1.389(8)
C28 C33 1.487(8)
C29 C30 1.369(9)
C29 H29A 0.9300
C30 C31 1.368(8)
C30 H30A 0.9300
C31 C32 1.412(8)
C31 H31A 0.9300
C32 C34 1.455(7)
C33 H33A 0.9600
C33 H33B 0.9600
C33 H33C 0.9600
C34 N3 1.303(7)
C34 O6 1.337(6)
C35 O6 1.448(6)
C35 C36 1.533(8)
C35 H35A 0.9700
C35 H35B 0.9700
C36 N3 1.480(6)
C36 C37 1.516(8)
C36 H36A 0.9800
C37 C39 1.525(7)
C37 C38 1.533(8)
C37 H37A 0.9800
C38 H38A 0.9600
C38 H38B 0.9600
C38 H38C 0.9600
C39 H39A 0.9600
C39 H39B 0.9600
C39 H39C 0.9600
N1 Yb1 2.369(5)
N2 Yb1 2.367(5)
N3 Yb1 2.405(5)
O1 Yb1 2.116(4)
O3 Yb1 2.130(4)
O5 Yb1 2.139(4)

loop_
_geom_torsion_atom_site_label_1
_geom_torsion_atom_site_label_2
_geom_torsion_atom_site_label_3
_geom_torsion_atom_site_label_4
_geom_torsion
O1 C1 C2 C3 175.0(6)
C6 C1 C2 C3 -6.1(9)
O1 C1 C2 C7 -2.5(9)
C6 C1 C2 C7 176.4(6)
C1 C2 C3 C4 3.2(10)
C7 C2 C3 C4 -179.4(7)
C2 C3 C4 C5 0.9(11)
C3 C4 C5 C6 -1.9(10)
C4 C5 C6 C1 -1.1(9)
C4 C5 C6 C8 -176.6(6)
O1 C1 C6 C5 -176.0(5)
C2 C1 C6 C5 5.1(8)
O1 C1 C6 C8 -0.6(9)
C2 C1 C6 C8 -179.5(5)
C5 C6 C8 N1 -174.9(6)
C1 C6 C8 N1 9.7(9)
C5 C6 C8 O2 5.7(8)
C1 C6 C8 O2 -169.7(5)
O2 C9 C10 N1 -13.6(6)
O2 C9 C10 C11 107.6(5)
N1 C10 C11 C12 55.0(6)
C9 C10 C11 C12 -61.8(6)
N1 C10 C11 C13 -178.5(4)
C9 C10 C11 C13 64.7(6)
O3 C14 C15 C16 180.0(5)
C19 C14 C15 C16 0.3(8)
O3 C14 C15 C20 -0.1(7)
C19 C14 C15 C20 -179.7(5)
C14 C15 C16 C17 -0.1(9)
C20 C15 C16 C17 179.9(6)
C15 C16 C17 C18 -0.3(9)
C16 C17 C18 C19 0.5(9)
C17 C18 C19 C14 -0.3(9)
C17 C18 C19 C21 -177.5(5)
O3 C14 C19 C18 -179.7(5)
C15 C14 C19 C18 -0.1(8)
O3 C14 C19 C21 -2.6(8)
C15 C14 C19 C21 177.1(5)
C18 C19 C21 N2 -177.9(5)
C14 C19 C21 N2 4.9(9)
C18 C19 C21 O4 3.8(7)
C14 C19 C21 O4 -173.4(5)
O4 C22 C23 N2 12.8(5)
O4 C22 C23 C24 136.4(5)
N2 C23 C24 C26 53.5(6)
C22 C23 C24 C26 -64.3(6)
N2 C23 C24 C25 179.1(4)
C22 C23 C24 C25 61.3(6)
O5 C27 C28 C29 176.1(5)
C32 C27 C28 C29 -2.0(8)
O5 C27 C28 C33 -4.1(7)
C32 C27 C28 C33 177.8(5)
C27 C28 C29 C30 0.4(9)
C33 C28 C29 C30 -179.4(6)
C28 C29 C30 C31 1.4(10)
C29 C30 C31 C32 -1.5(9)
O5 C27 C32 C31 -176.1(5)
C28 C27 C32 C31 1.9(8)
O5 C27 C32 C34 6.1(8)
C28 C27 C32 C34 -175.9(5)
C30 C31 C32 C27 -0.2(8)
C30 C31 C32 C34 177.6(5)
C27 C32 C34 N3 2.1(8)
C31 C32 C34 N3 -175.8(5)
C27 C32 C34 O6 -179.3(4)
C31 C32 C34 O6 2.9(7)
O6 C35 C36 N3 -21.8(5)
O6 C35 C36 C37 98.4(5)
N3 C36 C37 C39 -166.2(5)
C35 C36 C37 C39 77.8(6)
N3 C36 C37 C38 68.3(6)
C35 C36 C37 C38 -47.7(6)
O2 C8 N1 C10 -3.1(7)
C6 C8 N1 C10 177.5(5)
O2 C8 N1 Yb1 -176.9(3)
C6 C8 N1 Yb1 3.7(8)
C11 C10 N1 C8 -112.2(5)
C9 C10 N1 C8 10.5(6)
C11 C10 N1 Yb1 61.7(6)
C9 C10 N1 Yb1 -175.6(4)
O4 C21 N2 C23 5.7(6)
C19 C21 N2 C23 -172.5(5)
O4 C21 N2 Yb1 179.9(3)
C19 C21 N2 Yb1 1.7(8)
C22 C23 N2 C21 -11.5(6)
C24 C23 N2 C21 -136.3(5)
C22 C23 N2 Yb1 173.8(3)
C24 C23 N2 Yb1 49.0(5)
O6 C34 N3 C36 -8.3(6)
C32 C34 N3 C36 170.4(5)
O6 C34 N3 Yb1 166.2(3)
C32 C34 N3 Yb1 -15.1(8)
C37 C36 N3 C34 -105.1(5)
C35 C36 N3 C34 18.6(6)
C37 C36 N3 Yb1 80.1(5)
C35 C36 N3 Yb1 -156.2(3)
C2 C1 O1 Yb1 151.6(4)
C6 C1 O1 Yb1 -27.3(8)
N1 C8 O2 C9 -6.4(7)
C6 C8 O2 C9 173.1(5)
C10 C9 O2 C8 12.3(6)
C15 C14 O3 Yb1 172.0(4)
C19 C14 O3 Yb1 -8.4(8)
N2 C21 O4 C22 3.2(6)
C19 C21 O4 C22 -178.3(5)
C23 C22 O4 C21 -10.2(6)
C32 C27 O5 Yb1 1.2(9)
C28 C27 O5 Yb1 -176.8(4)
N3 C34 O6 C35 -6.8(6)
C32 C34 O6 C35 174.4(4)
C36 C35 O6 C34 17.9(5)
C1 O1 Yb1 O3 112.2(5)
C1 O1 Yb1 O5 -71.5(5)
C1 O1 Yb1 N2 -176.5(5)
C1 O1 Yb1 N1 29.9(5)
C1 O1 Yb1 N3 -64.0(8)
C14 O3 Yb1 O1 86.4(5)
C14 O3 Yb1 O5 -83.8(6)
C14 O3 Yb1 N2 10.7(5)
C14 O3 Yb1 N1 161.2(5)
C14 O3 Yb1 N3 -94.8(5)
C27 O5 Yb1 O1 168.8(6)
C27 O5 Yb1 O3 -20.3(8)
C27 O5 Yb1 N2 -108.9(6)
C27 O5 Yb1 N1 92.5(6)
C27 O5 Yb1 N3 -8.8(6)
C21 N2 Yb1 O1 -122.2(5)
C23 N2 Yb1 O1 51.3(4)
C21 N2 Yb1 O3 -6.5(4)
C23 N2 Yb1 O3 167.0(4)
C21 N2 Yb1 O5 150.7(4)
C23 N2 Yb1 O5 -35.9(4)
C21 N2 Yb1 N1 -70.2(5)
C23 N2 Yb1 N1 103.3(4)
C21 N2 Yb1 N3 74.2(5)
C23 N2 Yb1 N3 -112.4(4)
C8 N1 Yb1 O1 -15.9(5)
C10 N1 Yb1 O1 171.4(4)
C8 N1 Yb1 O3 -129.7(5)
C10 N1 Yb1 O3 57.6(4)
C8 N1 Yb1 O5 70.6(5)
C10 N1 Yb1 O5 -102.1(4)
C8 N1 Yb1 N2 -69.3(5)
C10 N1 Yb1 N2 118.0(4)
C8 N1 Yb1 N3 146.4(5)
C10 N1 Yb1 N3 -26.3(4)
C34 N3 Yb1 O1 6.6(8)
C36 N3 Yb1 O1 -179.9(4)
C34 N3 Yb1 O3 -169.9(5)
C36 N3 Yb1 O3 3.6(4)
C34 N3 Yb1 O5 14.4(4)
C36 N3 Yb1 O5 -172.1(4)
C34 N3 Yb1 N2 116.1(5)
C36 N3 Yb1 N2 -70.3(4)
C34 N3 Yb1 N1 -83.1(5)
C36 N3 Yb1 N1 90.5(4)
